data_7032290
loop_
_publ_author_name
'Cheisson, Thibault'
'Auffrant, Audrey'

_publ_section_title
;
 Versatile coordination chemistry of a
 bis(methyliminophosphoranyl)pyridine ligand on copper centres.
;
_journal_issue 35
_journal_name_full 'Dalton transactions (Cambridge, England : 2003)'
_journal_page_first 13399
_journal_page_last 13409
_journal_paper_doi 10.1039/c4dt01794c
_journal_volume 43
_journal_year 2014
_chemical_formula_moiety 'C45 H40 Ce Cu N9 O15 P2'
_chemical_formula_sum 'C45 H40 Ce Cu N9 O15 P2'
_chemical_formula_weight 1212.46
_chemical_name_systematic
;
 ?
;
_space_group_crystal_system monoclinic
_space_group_IT_number 9
_space_group_name_Hall 'C -2yc'
_space_group_name_H-M_alt 'C 1 c 1'
_symmetry_space_group_name_Hall 'C -2yc'
_symmetry_space_group_name_H-M 'C 1 c 1'
_atom_sites_solution_hydrogens geom
_audit_creation_method SHELXL-2013
_cell_angle_alpha 90
_cell_angle_beta 93.913(1)
_cell_angle_gamma 90
_cell_formula_units_Z 4
_cell_length_a 21.754(1)
_cell_length_b 21.836(1)
_cell_length_c 10.390(1)
_cell_measurement_reflns_used 7176
_cell_measurement_temperature 150.0(1)
_cell_measurement_theta_max 30.034
_cell_measurement_theta_min 0.998
_cell_volume 4924.0(6)
_computing_cell_refinement 'DENZO (Otwinowski & Minor, 1997) & COLLECT'
_computing_data_collection 'COLLECT (Hooft, R.W.W., 1998)'
_computing_data_reduction 'DENZO & COLLECT'
_computing_molecular_graphics 'PLATON (Spek, 2009)'
_computing_structure_refinement 'SHELXL-2013 (Sheldrick, 2013)'
_computing_structure_solution 'SIR97 (Altomare et al., 1999)'
_diffrn_ambient_temperature 150.0(1)
_diffrn_measured_fraction_theta_full 0.969
_diffrn_measured_fraction_theta_max 0.968
_diffrn_measurement_device_type 'Kappa APEX II'
_diffrn_measurement_method 'phi and omega scans'
_diffrn_radiation_type MoK\a
_diffrn_radiation_wavelength 0.71069
_diffrn_reflns_av_R_equivalents 0.0648
_diffrn_reflns_av_unetI/netI 0.0564
_diffrn_reflns_Laue_measured_fraction_full 0.969
_diffrn_reflns_Laue_measured_fraction_max 0.968
_diffrn_reflns_limit_h_max 27
_diffrn_reflns_limit_h_min -28
_diffrn_reflns_limit_k_max 28
_diffrn_reflns_limit_k_min -28
_diffrn_reflns_limit_l_max 12
_diffrn_reflns_limit_l_min -13
_diffrn_reflns_number 16546
_diffrn_reflns_point_group_measured_fraction_full 0.969
_diffrn_reflns_point_group_measured_fraction_max 0.968
_diffrn_reflns_theta_full 27.000
_diffrn_reflns_theta_max 27.480
_diffrn_reflns_theta_min 1.323
_exptl_absorpt_coefficient_mu 1.487
_exptl_absorpt_correction_T_max 1.28403
_exptl_absorpt_correction_T_min 0.726149
_exptl_absorpt_correction_type multi-scan
_exptl_absorpt_process_details DENZO/SCALEPACK
_exptl_crystal_colour Blue
_exptl_crystal_density_diffrn 1.636
_exptl_crystal_description Block
_exptl_crystal_F_000 2440
_exptl_crystal_size_max 0.280
_exptl_crystal_size_mid 0.280
_exptl_crystal_size_min 0.100
_refine_diff_density_max 2.223
_refine_diff_density_min -1.779
_refine_diff_density_rms 0.199
_refine_ls_abs_structure_details
;
 Refined as an inversion twin.
;
_refine_ls_abs_structure_Flack 0.17(4)
_refine_ls_extinction_method none
_refine_ls_goodness_of_fit_ref 1.161
_refine_ls_hydrogen_treatment constr
_refine_ls_matrix_type full
_refine_ls_number_parameters 698
_refine_ls_number_reflns 8888
_refine_ls_number_restraints 374
_refine_ls_restrained_S_all 1.138
_refine_ls_R_factor_all 0.0880
_refine_ls_R_factor_gt 0.0837
_refine_ls_shift/su_max 0.000
_refine_ls_shift/su_mean 0.000
_refine_ls_structure_factor_coef Fsqd
_refine_ls_weighting_details 'w=1/[\s^2^(Fo^2^)+(0.0731P)^2^+113.1040P] where P=(Fo^2^+2Fc^2^)/3'
_refine_ls_weighting_scheme calc
_refine_ls_wR_factor_gt 0.2137
_refine_ls_wR_factor_ref 0.2180
_reflns_Friedel_coverage 0.998
_reflns_Friedel_fraction_full 0.969
_reflns_Friedel_fraction_max 0.969
_reflns_number_gt 8409
_reflns_number_total 8888
_reflns_threshold_expression 'I > 2\s(I)'
_cod_duplicate_entry 7031670
_cod_data_source_file c4dt01794c2.cif
_cod_data_source_block tc324
_cod_database_code 7032290
_shelx_space_group_comment
;
The symmetry employed for this shelxl refinement is uniquely defined
by the following loop, which should always be used as a source of
symmetry information in preference to the above space-group names.
They are only intended as comments.
;
_shelx_estimated_absorpt_t_min 0.681
_shelx_estimated_absorpt_t_max 0.866
_shelxl_version_number 2013-4

loop_
_space_group_symop_operation_xyz
'x, y, z'
'x, -y, z+1/2'
'x+1/2, y+1/2, z'
'x+1/2, -y+1/2, z+1/2'

loop_
_atom_site_label
_atom_site_type_symbol
_atom_site_fract_x
_atom_site_fract_y
_atom_site_fract_z
_atom_site_U_iso_or_equiv
_atom_site_adp_type
_atom_site_occupancy
_atom_site_site_symmetry_order
_atom_site_calc_flag
_atom_site_refinement_flags_posn
_atom_site_refinement_flags_adp
_atom_site_refinement_flags_occupancy
_atom_site_disorder_assembly
_atom_site_disorder_group
Ce1 Ce 0.43119(6) 0.25018(4) 0.62925(11) 0.0325(2) Uani 1 1 d . . . . .
Cu1 Cu 0.17653(8) 0.25892(7) 0.32963(19) 0.0287(4) Uani 1 1 d . . . . .
P1 P 0.17347(18) 0.39908(17) 0.2263(5) 0.0287(8) Uani 1 1 d . . . . .
P2 P 0.1933(2) 0.11161(17) 0.2680(5) 0.0391(11) Uani 1 1 d . . . . .
O1 O 0.2447(5) 0.2922(7) 0.5627(15) 0.051(4) Uani 1 1 d . . . . .
O2 O 0.3411(6) 0.3200(5) 0.5661(18) 0.051(4) Uani 1 1 d . . . . .
O3 O 0.3152(5) 0.2302(6) 0.6375(15) 0.045(3) Uani 1 1 d . . . . .
O4 O 0.4335(7) 0.1465(7) 0.2905(19) 0.064(5) Uani 1 1 d . . . . .
O5 O 0.3826(6) 0.2008(6) 0.4203(15) 0.047(3) Uani 1 1 d . . . . .
O6 O 0.4769(6) 0.1745(6) 0.4730(17) 0.052(4) Uani 1 1 d . . . . .
O7 O 0.4808(6) 0.1062(6) 0.8772(15) 0.046(3) Uani 1 1 d . . . . .
O8 O 0.4145(4) 0.1524(6) 0.7507(14) 0.041(3) Uani 1 1 d . . . . .
O9 O 0.5059(5) 0.1873(5) 0.7729(14) 0.042(3) Uani 1 1 d . . . . .
O10 O 0.4275(8) 0.3719(6) 0.9412(16) 0.054(4) Uani 1 1 d . . . . .
O11 O 0.4604(7) 0.3453(6) 0.7572(14) 0.051(4) Uani 1 1 d . . . . .
O12 O 0.4000(6) 0.2866(6) 0.8513(15) 0.048(3) Uani 1 1 d . . . . .
O13 O 0.5496(7) 0.3408(6) 0.3890(17) 0.057(4) Uani 1 1 d . . . . .
O14 O 0.5351(5) 0.2903(5) 0.5649(13) 0.036(3) Uani 1 1 d . . . . .
O15 O 0.4567(5) 0.3189(8) 0.443(2) 0.075(6) Uani 1 1 d . . . . .
N1 N 0.1589(5) 0.3479(5) 0.3292(13) 0.025(3) Uani 1 1 d . . . . .
N2 N 0.1592(7) 0.1690(5) 0.3303(19) 0.044(4) Uani 1 1 d . . . . .
N3 N 0.1147(6) 0.2585(6) 0.4514(17) 0.032(3) Uani 1 1 d . . . . .
N4 N 0.2553(6) 0.2661(6) 0.2538(17) 0.036(4) Uani 1 1 d . . . . .
N5 N 0.2990(6) 0.2808(7) 0.5880(17) 0.041(4) Uani 1 1 d . . . . .
N6 N 0.4330(6) 0.1725(7) 0.393(2) 0.046(5) Uani 1 1 d . . . . .
N7 N 0.4690(6) 0.1469(6) 0.8060(14) 0.032(3) Uani 1 1 d . . . . .
N8 N 0.4326(7) 0.3366(7) 0.8549(18) 0.041(4) Uani 1 1 d . . . . .
N9 N 0.5166(6) 0.3182(6) 0.4652(17) 0.037(3) Uani 1 1 d . . . . .
C1 C 0.0977(7) 0.3128(7) 0.5024(17) 0.029(3) Uani 1 1 d . . . . .
C2 C 0.0551(8) 0.3132(8) 0.593(2) 0.040(4) Uani 1 1 d . . . . .
H2 H 0.0426 0.3512 0.6272 0.048 Uiso 1 1 calc R U . . .
C3 C 0.0299(9) 0.2603(10) 0.636(2) 0.052(6) Uani 1 1 d . . . . .
H3 H 0.0000 0.2607 0.6986 0.063 Uiso 1 1 calc R U . . .
C4 C 0.0499(10) 0.2057(9) 0.584(2) 0.056(6) Uani 1 1 d . . . . .
H4 H 0.0354 0.1675 0.6136 0.067 Uiso 1 1 calc R U . . .
C5 C 0.0899(8) 0.2078(7) 0.492(2) 0.042(5) Uani 1 1 d . . . . .
C6 C 0.1296(6) 0.3655(6) 0.4499(17) 0.027(3) Uani 1 1 d . . . . .
H6A H 0.1617 0.3804 0.5146 0.032 Uiso 1 1 calc R U . . .
H6B H 0.0999 0.3991 0.4311 0.032 Uiso 1 1 calc R U . . .
C7 C 0.1117(8) 0.1526(7) 0.420(2) 0.042(5) Uani 1 1 d . . . . .
H7A H 0.1290 0.1220 0.4832 0.051 Uiso 1 1 calc R U . . .
H7B H 0.0761 0.1336 0.3710 0.051 Uiso 1 1 calc R U . . .
C8 C 0.1112(8) 0.4542(7) 0.2062(18) 0.036(4) Uani 1 1 d . . . . .
C9 C 0.0613(9) 0.4405(8) 0.118(2) 0.049(5) Uani 1 1 d . . . . .
H9 H 0.0617 0.4044 0.0669 0.059 Uiso 1 1 calc R U . . .
C10 C 0.0121(10) 0.4798(10) 0.105(3) 0.062(6) Uani 1 1 d . . . . .
H10 H -0.0201 0.4718 0.0410 0.074 Uiso 1 1 calc R U . . .
C11 C 0.0080(11) 0.5293(9) 0.181(2) 0.054(6) Uani 1 1 d . . . . .
H11 H -0.0277 0.5545 0.1732 0.065 Uiso 1 1 calc R U . . .
C12 C 0.0560(13) 0.5435(9) 0.271(2) 0.069(9) Uani 1 1 d . . . . .
H12 H 0.0535 0.5796 0.3215 0.082 Uiso 1 1 calc R U . . .
C13 C 0.1097(11) 0.5046(8) 0.2890(19) 0.048(5) Uani 1 1 d . . . . .
H13 H 0.1419 0.5128 0.3531 0.057 Uiso 1 1 calc R U . . .
C14 C 0.2435(8) 0.4423(7) 0.2645(18) 0.035(4) Uani 1 1 d . . . . .
C15 C 0.2856(8) 0.4183(8) 0.361(2) 0.040(4) Uani 1 1 d . . . . .
H15 H 0.2757 0.3829 0.4082 0.048 Uiso 1 1 calc R U . . .
C16 C 0.3432(9) 0.4482(10) 0.385(2) 0.052(5) Uani 1 1 d . . . . .
H16 H 0.3724 0.4329 0.4489 0.063 Uiso 1 1 calc R U . . .
C17 C 0.3565(9) 0.4985(9) 0.315(2) 0.050(5) Uani 1 1 d . . . . .
H17 H 0.3960 0.5169 0.3283 0.060 Uiso 1 1 calc R U . . .
C18 C 0.3122(11) 0.5243(8) 0.223(3) 0.059(7) Uani 1 1 d . . . . .
H18 H 0.3213 0.5616 0.1816 0.071 Uiso 1 1 calc R U . . .
C19 C 0.2568(10) 0.4960(7) 0.194(3) 0.052(6) Uani 1 1 d . . . . .
H19 H 0.2282 0.5117 0.1291 0.062 Uiso 1 1 calc R U . . .
C20 C 0.1823(7) 0.3639(6) 0.081(2) 0.035(4) Uani 1 1 d . . . . .
C21 C 0.1367(6) 0.3196(7) 0.0355(19) 0.035(4) Uani 1 1 d . . . . .
H21 H 0.1044 0.3083 0.0880 0.042 Uiso 1 1 calc R U . . .
C22 C 0.1404(8) 0.2936(8) -0.085(2) 0.043(5) Uani 1 1 d . . . . .
H22 H 0.1121 0.2620 -0.1101 0.052 Uiso 1 1 calc R U . . .
C23 C 0.1831(9) 0.3109(8) -0.174(3) 0.052(5) Uani 1 1 d . . . . .
H23 H 0.1824 0.2946 -0.2585 0.062 Uiso 1 1 calc R U . . .
C24 C 0.2265(8) 0.3538(8) -0.127(2) 0.046(5) Uani 1 1 d . . . . .
H24 H 0.2581 0.3654 -0.1812 0.055 Uiso 1 1 calc R U . . .
C25 C 0.2258(7) 0.3798(6) -0.0090(17) 0.031(4) Uani 1 1 d . . . . .
H25 H 0.2558 0.4101 0.0149 0.037 Uiso 1 1 calc R U . . .
C26 C 0.2301(8) 0.1341(7) 0.1295(18) 0.033(3) Uani 1 1 d . . . . .
C27 C 0.2006(10) 0.1522(12) 0.017(2) 0.059(6) Uani 1 1 d . . . . .
H27 H 0.1568 0.1526 0.0101 0.070 Uiso 1 1 calc R U . . .
C28 C 0.2318(13) 0.1701(12) -0.088(3) 0.073(7) Uani 1 1 d . . . . .
H28 H 0.2097 0.1842 -0.1647 0.088 Uiso 1 1 calc R U . . .
C29 C 0.2930(12) 0.1675(10) -0.083(3) 0.072(9) Uani 1 1 d . . . . .
H29 H 0.3137 0.1768 -0.1579 0.087 Uiso 1 1 calc R U . . .
C30 C 0.3279(10) 0.1518(14) 0.030(2) 0.067(7) Uani 1 1 d . . . . .
H30 H 0.3716 0.1541 0.0364 0.080 Uiso 1 1 calc R U . . .
C31 C 0.2941(9) 0.1322(13) 0.133(3) 0.065(7) Uani 1 1 d . . . . .
H31 H 0.3160 0.1169 0.2080 0.078 Uiso 1 1 calc R U . . .
C32A C 0.2588(10) 0.0772(12) 0.381(3) 0.035(7) Uani 0.5 1 d G U P A 1
C33A C 0.2648(16) 0.1034(14) 0.503(4) 0.042(5) Uani 0.5 1 d G U P A 1
H33A H 0.2381 0.1357 0.5250 0.051 Uiso 0.5 1 calc R U P A 1
C34A C 0.310(2) 0.0823(17) 0.594(3) 0.061(7) Uani 0.5 1 d G U P A 1
H34A H 0.3139 0.1002 0.6775 0.073 Uiso 0.5 1 calc R U P A 1
C35A C 0.3488(15) 0.0350(15) 0.562(3) 0.061(10) Uani 0.5 1 d G U P A 1
H35A H 0.3796 0.0206 0.6244 0.074 Uiso 0.5 1 calc R U P A 1
C36A C 0.3428(12) 0.0089(11) 0.440(4) 0.049(8) Uani 0.5 1 d G U P A 1
H36A H 0.3695 -0.0234 0.4187 0.059 Uiso 0.5 1 calc R U P A 1
C37A C 0.2978(13) 0.0300(12) 0.350(3) 0.059(8) Uani 0.5 1 d G U P A 1
H37A H 0.2937 0.0121 0.2662 0.071 Uiso 0.5 1 calc R U P A 1
C32B C 0.2382(11) 0.0754(11) 0.374(3) 0.031(4) Uani 0.5 1 d G U P A 2
C33B C 0.2634(17) 0.1065(12) 0.482(4) 0.042(5) Uani 0.5 1 d G U P A 2
H33B H 0.2480 0.1457 0.5030 0.051 Uiso 0.5 1 calc R U P A 2
C34B C 0.311(2) 0.0803(17) 0.559(4) 0.061(7) Uani 0.5 1 d G U P A 2
H34B H 0.3282 0.1015 0.6329 0.073 Uiso 0.5 1 calc R U P A 2
C35B C 0.3336(15) 0.0229(16) 0.529(3) 0.059(10) Uani 0.5 1 d G U P A 2
H35B H 0.3662 0.0050 0.5812 0.071 Uiso 0.5 1 calc R U P A 2
C36B C 0.3084(13) -0.0082(11) 0.421(3) 0.060(9) Uani 0.5 1 d G U P A 2
H36B H 0.3238 -0.0474 0.3997 0.072 Uiso 0.5 1 calc R U P A 2
C37B C 0.2608(12) 0.0180(12) 0.344(3) 0.046(8) Uani 0.5 1 d G U P A 2
H37B H 0.2436 -0.0033 0.2699 0.056 Uiso 0.5 1 calc R U P A 2
C38A C 0.1446(8) 0.0526(8) 0.230(3) 0.031(4) Uani 0.5 1 d G U P A 1
C39A C 0.0875(9) 0.0710(7) 0.175(3) 0.034(6) Uani 0.5 1 d G U P A 1
H39A H 0.0793 0.1132 0.1596 0.041 Uiso 0.5 1 calc R U P A 1
C40A C 0.0424(8) 0.0276(10) 0.142(3) 0.047(7) Uani 0.5 1 d G U P A 1
H40A H 0.0034 0.0401 0.1046 0.056 Uiso 0.5 1 calc R U P A 1
C41A C 0.0543(10) -0.0342(9) 0.164(3) 0.046(9) Uani 0.5 1 d G U P A 1
H41A H 0.0235 -0.0639 0.1421 0.055 Uiso 0.5 1 calc R U P A 1
C42A C 0.1114(10) -0.0525(7) 0.219(3) 0.038(7) Uani 0.5 1 d G U P A 1
H42A H 0.1196 -0.0947 0.2347 0.046 Uiso 0.5 1 calc R U P A 1
C43A C 0.1565(8) -0.0091(9) 0.252(2) 0.046(8) Uani 0.5 1 d G U P A 1
H43A H 0.1955 -0.0217 0.2898 0.055 Uiso 0.5 1 calc R U P A 1
C38B C 0.1289(10) 0.0547(9) 0.208(2) 0.031(4) Uani 0.5 1 d G U P A 2
C39B C 0.1029(11) 0.0543(10) 0.082(2) 0.042(7) Uani 0.5 1 d G U P A 2
H39B H 0.1179 0.0813 0.0199 0.050 Uiso 0.5 1 calc R U P A 2
C40B C 0.0549(12) 0.0143(12) 0.047(2) 0.052(8) Uani 0.5 1 d G U P A 2
H40B H 0.0371 0.0141 -0.0390 0.062 Uiso 0.5 1 calc R U P A 2
C41B C 0.0329(11) -0.0252(11) 0.138(3) 0.045(8) Uani 0.5 1 d G U P A 2
H41B H 0.0000 -0.0526 0.1142 0.054 Uiso 0.5 1 calc R U P A 2
C42B C 0.0588(12) -0.0249(10) 0.264(2) 0.051(8) Uani 0.5 1 d G U P A 2
H42B H 0.0438 -0.0519 0.3263 0.062 Uiso 0.5 1 calc R U P A 2
C43B C 0.1068(11) 0.0151(10) 0.2991(19) 0.038(6) Uani 0.5 1 d G U P A 2
H43B H 0.1246 0.0154 0.3852 0.045 Uiso 0.5 1 calc R U P A 2
C44 C 0.3012(9) 0.2766(8) 0.214(2) 0.042(4) Uani 1 1 d . . . . .
C45 C 0.3615(9) 0.2959(13) 0.185(3) 0.073(8) Uani 1 1 d . . . . .
H45A H 0.3715 0.3346 0.2291 0.110 Uiso 1 1 calc R U . . .
H45B H 0.3628 0.3017 0.0914 0.110 Uiso 1 1 calc R U . . .
H45C H 0.3916 0.2646 0.2139 0.110 Uiso 1 1 calc R U . . .

loop_
_atom_site_aniso_label
_atom_site_aniso_U_11
_atom_site_aniso_U_22
_atom_site_aniso_U_33
_atom_site_aniso_U_23
_atom_site_aniso_U_13
_atom_site_aniso_U_12
Ce1 0.0247(3) 0.0284(3) 0.0451(5) 0.0055(4) 0.0083(3) 0.0041(3)
Cu1 0.0270(8) 0.0145(6) 0.0466(12) -0.0021(7) 0.0173(9) -0.0002(7)
P1 0.0285(17) 0.0230(16) 0.035(2) 0.0010(15) 0.0075(16) 0.0016(13)
P2 0.057(3) 0.0190(17) 0.045(3) -0.0001(17) 0.032(2) -0.0032(16)
O1 0.022(5) 0.093(11) 0.039(8) 0.019(7) 0.013(5) 0.012(6)
O2 0.030(6) 0.031(6) 0.094(12) 0.017(7) 0.017(7) 0.002(5)
O3 0.030(6) 0.032(6) 0.072(11) 0.012(6) -0.005(6) 0.000(5)
O4 0.051(9) 0.057(9) 0.084(14) -0.023(9) 0.013(8) 0.016(7)
O5 0.041(7) 0.054(8) 0.047(9) -0.003(6) 0.008(6) 0.016(6)
O6 0.028(6) 0.053(8) 0.074(12) -0.005(7) 0.001(7) 0.015(6)
O7 0.038(6) 0.051(7) 0.049(9) 0.019(6) -0.002(6) -0.005(5)
O8 0.003(4) 0.054(7) 0.064(10) 0.009(6) -0.004(5) 0.004(4)
O9 0.032(6) 0.038(6) 0.056(9) 0.010(6) 0.013(6) -0.007(5)
O10 0.076(10) 0.036(7) 0.053(10) -0.010(6) 0.012(8) 0.020(6)
O11 0.072(9) 0.052(8) 0.033(8) -0.003(6) 0.034(7) -0.005(6)
O12 0.038(6) 0.051(8) 0.059(10) -0.008(7) 0.023(6) -0.011(6)
O13 0.051(8) 0.045(7) 0.076(12) 0.018(7) 0.010(8) -0.023(6)
O14 0.023(5) 0.037(6) 0.049(9) 0.009(5) 0.009(5) 0.003(4)
O15 0.008(5) 0.073(10) 0.144(19) 0.038(11) 0.014(7) 0.007(6)
N1 0.027(6) 0.027(5) 0.023(7) 0.006(5) 0.020(5) 0.002(4)
N2 0.045(8) 0.015(5) 0.076(13) -0.007(6) 0.031(8) -0.005(5)
N3 0.024(6) 0.024(6) 0.050(10) -0.010(6) 0.010(6) -0.004(5)
N4 0.029(7) 0.026(6) 0.056(11) 0.012(7) 0.030(7) 0.007(5)
N5 0.017(6) 0.051(8) 0.055(11) 0.011(7) 0.012(6) 0.011(5)
N6 0.019(6) 0.028(7) 0.095(16) -0.001(8) 0.039(8) -0.003(5)
N7 0.036(7) 0.039(7) 0.022(7) 0.006(5) 0.013(6) 0.004(5)
N8 0.032(7) 0.037(8) 0.053(11) -0.001(7) -0.005(7) -0.001(6)
N9 0.031(7) 0.035(7) 0.047(10) 0.000(6) 0.013(7) -0.006(5)
C1 0.026(7) 0.029(7) 0.032(9) -0.011(6) 0.007(6) -0.002(5)
C2 0.033(8) 0.035(8) 0.051(12) -0.016(8) 0.001(8) 0.002(6)
C3 0.040(9) 0.069(13) 0.051(13) -0.031(10) 0.032(9) -0.028(9)
C4 0.062(12) 0.036(9) 0.075(17) -0.022(9) 0.044(12) -0.023(8)
C5 0.033(8) 0.022(7) 0.072(15) -0.002(8) 0.017(9) -0.015(6)
C6 0.017(6) 0.019(6) 0.047(10) -0.003(6) 0.014(6) -0.002(4)
C7 0.046(10) 0.028(8) 0.057(13) -0.008(7) 0.034(9) -0.001(6)
C8 0.042(8) 0.035(8) 0.035(10) 0.006(7) 0.027(8) 0.005(6)
C9 0.042(9) 0.033(9) 0.072(16) -0.015(9) -0.003(10) 0.017(7)
C10 0.051(11) 0.059(13) 0.075(18) -0.003(11) 0.005(12) 0.036(10)
C11 0.070(13) 0.051(11) 0.040(13) 0.006(9) -0.004(11) 0.035(10)
C12 0.14(3) 0.032(9) 0.036(12) 0.014(8) 0.058(16) 0.039(11)
C13 0.086(15) 0.030(8) 0.028(10) 0.002(7) 0.009(10) 0.012(9)
C14 0.045(9) 0.028(7) 0.032(10) -0.008(6) 0.012(7) -0.011(6)
C15 0.041(9) 0.038(8) 0.043(11) 0.001(7) 0.016(8) -0.009(7)
C16 0.035(9) 0.059(12) 0.061(15) -0.008(10) -0.019(9) -0.005(8)
C17 0.041(9) 0.044(10) 0.066(16) -0.014(9) 0.017(10) -0.013(8)
C18 0.087(16) 0.021(8) 0.075(17) -0.016(8) 0.047(14) -0.025(9)
C19 0.062(12) 0.020(7) 0.077(17) -0.001(8) 0.017(11) -0.005(7)
C20 0.025(7) 0.018(6) 0.066(13) 0.002(7) 0.018(8) 0.002(5)
C21 0.019(6) 0.030(7) 0.057(12) -0.006(7) 0.019(7) -0.005(5)
C22 0.042(9) 0.036(8) 0.055(13) -0.020(8) 0.020(9) -0.011(7)
C23 0.050(10) 0.038(8) 0.071(16) -0.011(9) 0.030(11) 0.003(8)
C24 0.035(8) 0.036(8) 0.068(15) -0.003(8) 0.024(9) -0.002(7)
C25 0.030(7) 0.024(6) 0.043(10) 0.002(6) 0.030(7) -0.006(5)
C26 0.045(9) 0.022(6) 0.035(10) 0.005(6) 0.011(7) -0.001(6)
C27 0.049(11) 0.092(16) 0.039(13) -0.003(11) 0.032(10) 0.008(10)
C28 0.088(18) 0.083(18) 0.051(16) 0.019(13) 0.019(14) 0.009(14)
C29 0.085(17) 0.047(11) 0.10(2) 0.010(12) 0.079(17) 0.017(11)
C30 0.043(11) 0.13(2) 0.031(12) 0.016(13) 0.026(10) 0.026(13)
C31 0.029(9) 0.107(19) 0.061(16) 0.036(14) 0.019(10) 0.010(10)
C32A 0.020(13) 0.033(13) 0.055(18) 0.003(13) 0.025(14) -0.006(11)
C33A 0.047(9) 0.032(8) 0.051(14) 0.010(8) 0.025(9) -0.014(7)
C34A 0.061(11) 0.043(10) 0.080(18) 0.014(12) 0.018(13) -0.027(9)
C35A 0.058(19) 0.036(17) 0.09(2) 0.020(18) 0.019(19) -0.013(15)
C36A 0.034(15) 0.030(14) 0.08(2) 0.002(15) 0.006(17) -0.004(12)
C37A 0.061(17) 0.038(15) 0.08(2) -0.011(15) 0.022(18) 0.012(15)
C32B 0.033(10) 0.027(6) 0.037(9) 0.002(6) 0.027(8) -0.004(6)
C33B 0.047(9) 0.032(8) 0.051(14) 0.010(8) 0.025(9) -0.014(7)
C34B 0.061(11) 0.043(10) 0.080(18) 0.014(12) 0.018(13) -0.027(9)
C35B 0.061(19) 0.041(17) 0.08(2) 0.005(17) 0.010(18) -0.011(16)
C36B 0.051(18) 0.044(17) 0.08(2) 0.006(17) -0.003(19) 0.015(15)
C37B 0.039(15) 0.042(15) 0.059(19) -0.004(14) 0.012(16) 0.014(13)
C38A 0.033(10) 0.027(6) 0.037(9) 0.002(6) 0.027(8) -0.004(6)
C39A 0.024(11) 0.029(12) 0.051(16) 0.003(12) 0.015(12) -0.007(10)
C40A 0.027(13) 0.053(16) 0.060(19) -0.010(15) 0.004(14) -0.007(12)
C41A 0.046(17) 0.044(16) 0.048(19) 0.002(15) 0.009(16) -0.022(14)
C42A 0.052(15) 0.029(12) 0.035(16) -0.019(11) 0.019(13) -0.013(12)
C43A 0.057(17) 0.037(14) 0.047(18) -0.019(13) 0.035(15) -0.022(13)
C38B 0.033(10) 0.027(6) 0.037(9) 0.002(6) 0.027(8) -0.004(6)
C39B 0.046(15) 0.034(13) 0.045(17) 0.013(13) -0.001(14) 0.002(12)
C40B 0.051(17) 0.042(15) 0.06(2) 0.004(15) 0.006(17) 0.007(14)
C41B 0.051(18) 0.031(14) 0.05(2) 0.007(14) 0.020(16) -0.008(13)
C42B 0.063(18) 0.031(14) 0.06(2) 0.019(14) 0.016(18) -0.012(13)
C43B 0.062(16) 0.017(11) 0.037(15) 0.000(11) 0.028(13) -0.002(11)
C44 0.045(10) 0.034(8) 0.049(12) 0.013(7) 0.032(9) 0.005(7)
C45 0.026(9) 0.099(19) 0.10(2) 0.021(16) 0.037(11) -0.002(10)

loop_
_atom_type_symbol
_atom_type_description
_atom_type_scat_dispersion_real
_atom_type_scat_dispersion_imag
_atom_type_scat_source
C C 0.0033 0.0016 'International Tables Vol C Tables 4.2.6.8 and 6.1.1.4'
H H 0.0000 0.0000 'International Tables Vol C Tables 4.2.6.8 and 6.1.1.4'
Ce Ce -0.2486 2.6331 'International Tables Vol C Tables 4.2.6.8 and 6.1.1.4'
Cu Cu 0.3201 1.2651 'International Tables Vol C Tables 4.2.6.8 and 6.1.1.4'
N N 0.0061 0.0033 'International Tables Vol C Tables 4.2.6.8 and 6.1.1.4'
O O 0.0106 0.0060 'International Tables Vol C Tables 4.2.6.8 and 6.1.1.4'
P P 0.1023 0.0942 'International Tables Vol C Tables 4.2.6.8 and 6.1.1.4'

loop_
_geom_angle_atom_site_label_1
_geom_angle_atom_site_label_2
_geom_angle_atom_site_label_3
_geom_angle
O8 Ce1 O11 118.2(5)
O8 Ce1 O2 120.3(4)
O11 Ce1 O2 78.7(5)
O8 Ce1 O9 49.8(3)
O11 Ce1 O9 90.4(5)
O2 Ce1 O9 158.7(5)
O8 Ce1 O15 158.2(5)
O11 Ce1 O15 81.7(6)
O2 Ce1 O15 69.7(4)
O9 Ce1 O15 127.1(4)
O8 Ce1 O14 125.6(3)
O11 Ce1 O14 70.1(4)
O2 Ce1 O14 114.1(4)
O9 Ce1 O14 78.3(4)
O15 Ce1 O14 49.8(4)
O8 Ce1 O6 81.2(5)
O11 Ce1 O6 140.3(5)
O2 Ce1 O6 123.4(5)
O9 Ce1 O6 76.3(5)
O15 Ce1 O6 77.5(6)
O14 Ce1 O6 70.6(4)
O8 Ce1 O3 70.4(3)
O11 Ce1 O3 109.6(5)
O2 Ce1 O3 50.7(4)
O9 Ce1 O3 118.7(4)
O15 Ce1 O3 113.1(4)
O14 Ce1 O3 162.9(4)
O6 Ce1 O3 109.6(5)
O8 Ce1 O12 76.0(5)
O11 Ce1 O12 49.2(4)
O2 Ce1 O12 78.4(5)
O9 Ce1 O12 80.6(5)
O15 Ce1 O12 125.8(6)
O14 Ce1 O12 114.8(4)
O6 Ce1 O12 154.7(5)
O3 Ce1 O12 72.7(5)
O8 Ce1 O5 90.1(5)
O11 Ce1 O5 149.3(5)
O2 Ce1 O5 76.6(5)
O9 Ce1 O5 118.5(4)
O15 Ce1 O5 72.8(6)
O14 Ce1 O5 104.0(4)
O6 Ce1 O5 49.7(4)
O3 Ce1 O5 67.1(5)
O12 Ce1 O5 139.8(4)
O8 Ce1 N5 95.3(4)
O11 Ce1 N5 95.6(5)
O2 Ce1 N5 25.6(4)
O9 Ce1 N5 141.9(4)
O15 Ce1 N5 91.0(4)
O14 Ce1 N5 138.9(4)
O6 Ce1 N5 118.0(5)
O3 Ce1 N5 25.1(4)
O12 Ce1 N5 75.3(5)
O5 Ce1 N5 68.5(4)
O8 Ce1 N6 86.6(5)
O11 Ce1 N6 152.1(4)
O2 Ce1 N6 100.5(5)
O9 Ce1 N6 97.6(5)
O15 Ce1 N6 72.1(6)
O14 Ce1 N6 85.3(4)
O6 Ce1 N6 24.0(4)
O3 Ce1 N6 89.9(4)
O12 Ce1 N6 158.6(4)
O5 Ce1 N6 25.9(4)
N5 Ce1 N6 94.4(5)
N3 Cu1 N4 162.1(7)
N3 Cu1 N1 82.0(5)
N4 Cu1 N1 95.5(5)
N3 Cu1 N2 81.5(6)
N4 Cu1 N2 104.6(6)
N1 Cu1 N2 158.0(6)
N3 Cu1 O1 77.7(5)
N4 Cu1 O1 84.4(6)
N1 Cu1 O1 80.8(5)
N2 Cu1 O1 109.6(6)
N1 P1 C20 108.4(7)
N1 P1 C14 114.9(8)
C20 P1 C14 106.5(7)
N1 P1 C8 111.2(7)
C20 P1 C8 108.8(9)
C14 P1 C8 106.8(8)
N2 P2 C32B 112.1(13)
N2 P2 C38A 112.7(9)
N2 P2 C26 111.0(8)
C32B P2 C26 113.7(11)
C38A P2 C26 109.4(11)
N2 P2 C32A 113.3(12)
C38A P2 C32A 105.6(11)
C26 P2 C32A 104.3(10)
N2 P2 C38B 106.6(9)
C32B P2 C38B 107.0(12)
C26 P2 C38B 105.9(9)
N5 O1 Cu1 124.9(13)
N5 O2 Ce1 95.8(9)
N5 O3 Ce1 94.9(9)
N6 O5 Ce1 94.5(12)
N6 O6 Ce1 97.7(10)
N7 O8 Ce1 98.2(9)
N7 O9 Ce1 98.3(9)
N8 O11 Ce1 100.8(11)
N8 O12 Ce1 96.2(11)
N9 O14 Ce1 98.3(9)
N9 O15 Ce1 97.2(12)
C6 N1 P1 119.9(9)
C6 N1 Cu1 110.1(8)
P1 N1 Cu1 129.9(7)
C7 N2 P2 115.1(10)
C7 N2 Cu1 112.3(10)
P2 N2 Cu1 132.0(8)
C5 N3 C1 118.7(16)
C5 N3 Cu1 122.8(12)
C1 N3 Cu1 118.4(11)
C44 N4 Cu1 172.7(15)
O1 N5 O3 120.5(15)
O1 N5 O2 121.2(15)
O3 N5 O2 118.3(13)
O1 N5 Ce1 175.8(14)
O3 N5 Ce1 60.0(7)
O2 N5 Ce1 58.6(7)
O4 N6 O6 124.2(15)
O4 N6 O5 118.2(19)
O6 N6 O5 117.7(18)
O4 N6 Ce1 173.4(14)
O6 N6 Ce1 58.3(10)
O5 N6 Ce1 59.7(10)
O7 N7 O9 126.0(15)
O7 N7 O8 120.5(14)
O9 N7 O8 113.5(13)
O7 N7 Ce1 176.6(11)
O9 N7 Ce1 57.1(8)
O8 N7 Ce1 56.6(8)
O10 N8 O11 126.6(17)
O10 N8 O12 119.0(18)
O11 N8 O12 113.8(16)
O10 N8 Ce1 173.9(13)
O11 N8 Ce1 55.5(9)
O12 N8 Ce1 58.3(9)
O13 N9 O14 124.9(15)
O13 N9 O15 120.5(18)
O14 N9 O15 114.6(15)
O13 N9 Ce1 172.9(13)
O14 N9 Ce1 57.5(7)
O15 N9 Ce1 57.2(10)
N3 C1 C2 119.3(15)
N3 C1 C6 113.0(14)
C2 C1 C6 127.8(14)
C3 C2 C1 121.7(16)
C3 C2 H2 119.1
C1 C2 H2 119.1
C2 C3 C4 117.0(16)
C2 C3 H3 121.5
C4 C3 H3 121.5
C5 C4 C3 119.0(17)
C5 C4 H4 120.5
C3 C4 H4 120.5
N3 C5 C4 124.1(17)
N3 C5 C7 111.3(16)
C4 C5 C7 124.5(15)
C1 C6 N1 110.5(12)
C1 C6 H6A 109.6
N1 C6 H6A 109.6
C1 C6 H6B 109.6
N1 C6 H6B 109.6
H6A C6 H6B 108.1
N2 C7 C5 111.9(13)
N2 C7 H7A 109.2
C5 C7 H7A 109.2
N2 C7 H7B 109.2
C5 C7 H7B 109.2
H7A C7 H7B 107.9
C13 C8 C9 121.4(16)
C13 C8 P1 120.0(16)
C9 C8 P1 118.1(13)
C10 C9 C8 119.4(19)
C10 C9 H9 120.3
C8 C9 H9 120.3
C11 C10 C9 122(2)
C11 C10 H10 119.0
C9 C10 H10 119.0
C10 C11 C12 119.9(18)
C10 C11 H11 120.1
C12 C11 H11 120.1
C11 C12 C13 121.4(18)
C11 C12 H12 119.3
C13 C12 H12 119.3
C8 C13 C12 116(2)
C8 C13 H13 122.1
C12 C13 H13 122.1
C15 C14 C19 121.7(17)
C15 C14 P1 117.3(12)
C19 C14 P1 120.9(15)
C14 C15 C16 118.5(17)
C14 C15 H15 120.8
C16 C15 H15 120.8
C17 C16 C15 119.8(19)
C17 C16 H16 120.1
C15 C16 H16 120.1
C16 C17 C18 121.2(17)
C16 C17 H17 119.4
C18 C17 H17 119.4
C19 C18 C17 121.0(18)
C19 C18 H18 119.5
C17 C18 H18 119.5
C18 C19 C14 118(2)
C18 C19 H19 121.2
C14 C19 H19 121.2
C25 C20 C21 115.2(17)
C25 C20 P1 126.1(12)
C21 C20 P1 118.1(12)
C22 C21 C20 119.2(15)
C22 C21 H21 120.4
C20 C21 H21 120.4
C21 C22 C23 124.5(17)
C21 C22 H22 117.8
C23 C22 H22 117.8
C24 C23 C22 115(2)
C24 C23 H23 122.6
C22 C23 H23 122.6
C25 C24 C23 123.0(17)
C25 C24 H24 118.5
C23 C24 H24 118.5
C24 C25 C20 123.0(15)
C24 C25 H25 118.5
C20 C25 H25 118.5
C27 C26 C31 116.4(18)
C27 C26 P2 124.8(14)
C31 C26 P2 118.8(15)
C26 C27 C28 122(2)
C26 C27 H27 118.8
C28 C27 H27 118.8
C29 C28 C27 120(3)
C29 C28 H28 120.1
C27 C28 H28 120.1
C28 C29 C30 122(2)
C28 C29 H29 118.8
C30 C29 H29 118.8
C29 C30 C31 115(2)
C29 C30 H30 122.3
C31 C30 H30 122.3
C26 C31 C30 123(2)
C26 C31 H31 118.4
C30 C31 H31 118.4
C33A C32A C37A 120.0
C33A C32A P2 114.5(18)
C37A C32A P2 125.5(18)
C32A C33A C34A 120.0
C32A C33A H33A 120.0
C34A C33A H33A 120.0
C33A C34A C35A 120.0
C33A C34A H34A 120.0
C35A C34A H34A 120.0
C34A C35A C36A 120.0
C34A C35A H35A 120.0
C36A C35A H35A 120.0
C37A C36A C35A 120.0
C37A C36A H36A 120.0
C35A C36A H36A 120.0
C36A C37A C32A 120.0
C36A C37A H37A 120.0
C32A C37A H37A 120.0
C33B C32B C37B 120.0
C33B C32B P2 119.6(18)
C37B C32B P2 119.1(19)
C34B C33B C32B 120.0
C34B C33B H33B 120.0
C32B C33B H33B 120.0
C33B C34B C35B 120.0
C33B C34B H34B 120.0
C35B C34B H34B 120.0
C36B C35B C34B 120.0
C36B C35B H35B 120.0
C34B C35B H35B 120.0
C35B C36B C37B 120.0
C35B C36B H36B 120.0
C37B C36B H36B 120.0
C36B C37B C32B 120.0
C36B C37B H37B 120.0
C32B C37B H37B 120.0
C39A C38A C43A 120.0
C39A C38A P2 113.8(12)
C43A C38A P2 126.2(12)
C40A C39A C38A 120.0
C40A C39A H39A 120.0
C38A C39A H39A 120.0
C39A C40A C41A 120.0
C39A C40A H40A 120.0
C41A C40A H40A 120.0
C42A C41A C40A 120.0
C42A C41A H41A 120.0
C40A C41A H41A 120.0
C41A C42A C43A 120.0
C41A C42A H42A 120.0
C43A C42A H42A 120.0
C42A C43A C38A 120.0
C42A C43A H43A 120.0
C38A C43A H43A 120.0
C39B C38B C43B 120.0
C39B C38B P2 122.9(13)
C43B C38B P2 117.0(13)
C40B C39B C38B 120.0
C40B C39B H39B 120.0
C38B C39B H39B 120.0
C39B C40B C41B 120.0
C39B C40B H40B 120.0
C41B C40B H40B 120.0
C40B C41B C42B 120.0
C40B C41B H41B 120.0
C42B C41B H41B 120.0
C43B C42B C41B 120.0
C43B C42B H42B 120.0
C41B C42B H42B 120.0
C42B C43B C38B 120.0
C42B C43B H43B 120.0
C38B C43B H43B 120.0
N4 C44 C45 169(3)
C44 C45 H45A 109.5
C44 C45 H45B 109.5
H45A C45 H45B 109.5
C44 C45 H45C 109.5
H45A C45 H45C 109.5
H45B C45 H45C 109.5

loop_
_geom_bond_atom_site_label_1
_geom_bond_atom_site_label_2
_geom_bond_distance
Ce1 O8 2.519(13)
Ce1 O11 2.523(14)
Ce1 O2 2.534(12)
Ce1 O9 2.535(13)
Ce1 O15 2.541(18)
Ce1 O14 2.556(11)
Ce1 O6 2.564(14)
Ce1 O3 2.568(12)
Ce1 O12 2.575(14)
Ce1 O5 2.585(15)
Ce1 N5 2.954(12)
Ce1 N6 2.986(19)
Cu1 N3 1.909(15)
Cu1 N4 1.940(13)
Cu1 N1 1.980(11)
Cu1 N2 1.999(12)
Cu1 O1 2.846(16)
P1 N1 1.594(12)
P1 C20 1.72(2)
P1 C14 1.813(16)
P1 C8 1.814(17)
P2 N2 1.613(13)
P2 C32B 1.63(3)
P2 C38A 1.697(15)
P2 C26 1.764(18)
P2 C32A 1.94(3)
P2 C38B 1.943(18)
O1 N5 1.219(17)
O2 N5 1.285(18)
O3 N5 1.259(19)
O4 N6 1.21(2)
O5 N6 1.306(17)
O6 N6 1.22(2)
O7 N7 1.173(18)
O8 N7 1.287(17)
O9 N7 1.256(17)
O10 N8 1.19(2)
O11 N8 1.23(2)
O12 N8 1.300(19)
O13 N9 1.21(2)
O14 N9 1.24(2)
O15 N9 1.307(18)
N1 C6 1.494(19)
N2 C7 1.48(2)
N3 C5 1.31(2)
N3 C1 1.360(18)
N4 C44 1.13(2)
C1 C2 1.37(2)
C1 C6 1.47(2)
C2 C3 1.37(3)
C2 H2 0.9500
C3 C4 1.39(3)
C3 H3 0.9500
C4 C5 1.34(3)
C4 H4 0.9500
C5 C7 1.51(2)
C6 H6A 0.9900
C6 H6B 0.9900
C7 H7A 0.9900
C7 H7B 0.9900
C8 C13 1.40(2)
C8 C9 1.41(3)
C9 C10 1.37(2)
C9 H9 0.9500
C10 C11 1.34(3)
C10 H10 0.9500
C11 C12 1.39(4)
C11 H11 0.9500
C12 C13 1.45(3)
C12 H12 0.9500
C13 H13 0.9500
C14 C15 1.41(3)
C14 C19 1.42(2)
C15 C16 1.42(2)
C15 H15 0.9500
C16 C17 1.36(3)
C16 H16 0.9500
C17 C18 1.43(4)
C17 H17 0.9500
C18 C19 1.37(3)
C18 H18 0.9500
C19 H19 0.9500
C20 C25 1.42(2)
C20 C21 1.44(2)
C21 C22 1.39(3)
C21 H21 0.9500
C22 C23 1.40(3)
C22 H22 0.9500
C23 C24 1.39(3)
C23 H23 0.9500
C24 C25 1.35(3)
C24 H24 0.9500
C25 H25 0.9500
C26 C27 1.35(3)
C26 C31 1.39(2)
C27 C28 1.38(3)
C27 H27 0.9500
C28 C29 1.33(4)
C28 H28 0.9500
C29 C30 1.39(4)
C29 H29 0.9500
C30 C31 1.41(3)
C30 H30 0.9500
C31 H31 0.9500
C32A C33A 1.3900
C32A C37A 1.3900
C33A C34A 1.3900
C33A H33A 0.9500
C34A C35A 1.3900
C34A H34A 0.9500
C35A C36A 1.3900
C35A H35A 0.9500
C36A C37A 1.3900
C36A H36A 0.9500
C37A H37A 0.9500
C32B C33B 1.3900
C32B C37B 1.3900
C33B C34B 1.3900
C33B H33B 0.9500
C34B C35B 1.3900
C34B H34B 0.9500
C35B C36B 1.3900
C35B H35B 0.9500
C36B C37B 1.3900
C36B H36B 0.9500
C37B H37B 0.9500
C38A C39A 1.3900
C38A C43A 1.3900
C39A C40A 1.3900
C39A H39A 0.9500
C40A C41A 1.3900
C40A H40A 0.9500
C41A C42A 1.3900
C41A H41A 0.9500
C42A C43A 1.3900
C42A H42A 0.9500
C43A H43A 0.9500
C38B C39B 1.3900
C38B C43B 1.3900
C39B C40B 1.3900
C39B H39B 0.9500
C40B C41B 1.3900
C40B H40B 0.9500
C41B C42B 1.3900
C41B H41B 0.9500
C42B C43B 1.3900
C42B H42B 0.9500
C43B H43B 0.9500
C44 C45 1.43(2)
C45 H45A 0.9800
C45 H45B 0.9800
C45 H45C 0.9800

loop_
_geom_torsion_atom_site_label_1
_geom_torsion_atom_site_label_2
_geom_torsion_atom_site_label_3
_geom_torsion_atom_site_label_4
_geom_torsion
C20 P1 N1 C6 -160.5(11)
C14 P1 N1 C6 80.6(12)
C8 P1 N1 C6 -40.8(14)
C20 P1 N1 Cu1 22.3(12)
C14 P1 N1 Cu1 -96.6(11)
C8 P1 N1 Cu1 141.9(10)
C32B P2 N2 C7 -69.7(18)
C38A P2 N2 C7 39(2)
C26 P2 N2 C7 162.0(15)
C32A P2 N2 C7 -81.1(17)
C38B P2 N2 C7 47.1(18)
C32B P2 N2 Cu1 100.3(17)
C38A P2 N2 Cu1 -151.2(14)
C26 P2 N2 Cu1 -28.1(18)
C32A P2 N2 Cu1 88.9(17)
C38B P2 N2 Cu1 -143.0(14)
Cu1 O1 N5 O3 -86(2)
Cu1 O1 N5 O2 95(2)
Ce1 O3 N5 O1 175.2(16)
Ce1 O3 N5 O2 -5.5(19)
Ce1 O2 N5 O1 -175.1(17)
Ce1 O2 N5 O3 5.6(19)
Ce1 O6 N6 O4 172.8(17)
Ce1 O6 N6 O5 -6.7(16)
Ce1 O5 N6 O4 -172.9(15)
Ce1 O5 N6 O6 6.6(16)
Ce1 O9 N7 O7 -178.2(16)
Ce1 O9 N7 O8 3.8(15)
Ce1 O8 N7 O7 178.0(14)
Ce1 O8 N7 O9 -3.8(15)
Ce1 O11 N8 O10 -173.0(17)
Ce1 O11 N8 O12 -2.1(17)
Ce1 O12 N8 O10 173.7(15)
Ce1 O12 N8 O11 2.1(16)
Ce1 O14 N9 O13 -171.9(16)
Ce1 O14 N9 O15 4.5(17)
Ce1 O15 N9 O13 172.1(14)
Ce1 O15 N9 O14 -4.5(17)
C5 N3 C1 C2 -1(3)
Cu1 N3 C1 C2 -177.7(13)
C5 N3 C1 C6 179.0(16)
Cu1 N3 C1 C6 2(2)
N3 C1 C2 C3 1(3)
C6 C1 C2 C3 -178.4(19)
C1 C2 C3 C4 0(3)
C2 C3 C4 C5 -3(4)
C1 N3 C5 C4 -2(3)
Cu1 N3 C5 C4 174.9(19)
C1 N3 C5 C7 177.2(17)
Cu1 N3 C5 C7 -6(2)
C3 C4 C5 N3 4(4)
C3 C4 C5 C7 -175(2)
N3 C1 C6 N1 16(2)
C2 C1 C6 N1 -164.4(17)
P1 N1 C6 C1 156.6(11)
Cu1 N1 C6 C1 -25.6(15)
P2 N2 C7 C5 170.0(15)
Cu1 N2 C7 C5 -2(2)
N3 C5 C7 N2 5(3)
C4 C5 C7 N2 -176(2)
N1 P1 C8 C13 86.0(15)
C20 P1 C8 C13 -154.6(14)
C14 P1 C8 C13 -40.0(16)
N1 P1 C8 C9 -85.8(16)
C20 P1 C8 C9 33.6(17)
C14 P1 C8 C9 148.2(15)
C13 C8 C9 C10 5(3)
P1 C8 C9 C10 176.7(18)
C8 C9 C10 C11 -4(4)
C9 C10 C11 C12 3(4)
C10 C11 C12 C13 -3(4)
C9 C8 C13 C12 -4(3)
P1 C8 C13 C12 -175.8(13)
C11 C12 C13 C8 3(3)
N1 P1 C14 C15 15.0(16)
C20 P1 C14 C15 -105.0(14)
C8 P1 C14 C15 138.8(14)
N1 P1 C14 C19 -169.0(14)
C20 P1 C14 C19 71.0(16)
C8 P1 C14 C19 -45.2(17)
C19 C14 C15 C16 -1(3)
P1 C14 C15 C16 174.5(15)
C14 C15 C16 C17 0(3)
C15 C16 C17 C18 4(3)
C16 C17 C18 C19 -6(3)
C17 C18 C19 C14 4(3)
C15 C14 C19 C18 0(3)
P1 C14 C19 C18 -176.2(15)
N1 P1 C20 C25 -141.5(14)
C14 P1 C20 C25 -17.5(17)
C8 P1 C20 C25 97.4(16)
N1 P1 C20 C21 47.5(15)
C14 P1 C20 C21 171.6(13)
C8 P1 C20 C21 -73.5(15)
C25 C20 C21 C22 4(2)
P1 C20 C21 C22 175.7(15)
C20 C21 C22 C23 -5(3)
C21 C22 C23 C24 5(3)
C22 C23 C24 C25 -4(3)
C23 C24 C25 C20 3(3)
C21 C20 C25 C24 -3(2)
P1 C20 C25 C24 -173.7(15)
N2 P2 C26 C27 -68(2)
C32B P2 C26 C27 165(2)
C38A P2 C26 C27 57(2)
C32A P2 C26 C27 169.7(19)
C38B P2 C26 C27 47(2)
N2 P2 C26 C31 113.6(18)
C32B P2 C26 C31 -14(2)
C38A P2 C26 C31 -121.4(19)
C32A P2 C26 C31 -9(2)
C38B P2 C26 C31 -131.1(18)
C31 C26 C27 C28 -2(3)
P2 C26 C27 C28 179.2(19)
C26 C27 C28 C29 3(4)
C27 C28 C29 C30 -5(4)
C28 C29 C30 C31 7(4)
C27 C26 C31 C30 4(4)
P2 C26 C31 C30 -177(2)
C29 C30 C31 C26 -7(4)
C37A C32A C33A C34A 0.0
P2 C32A C33A C34A 179.5(16)
C32A C33A C34A C35A 0.0
C33A C34A C35A C36A 0.0
C34A C35A C36A C37A 0.0
C35A C36A C37A C32A 0.0
C33A C32A C37A C36A 0.0
P2 C32A C37A C36A -179.4(18)
N2 P2 C32B C33B -26(2)
C38A P2 C32B C33B -144.4(18)
C26 P2 C32B C33B 100.6(19)
C32A P2 C32B C33B 73(9)
C38B P2 C32B C33B -142.8(18)
N2 P2 C32B C37B 166.7(15)
C38A P2 C32B C37B 48.5(18)
C26 P2 C32B C37B -66.5(18)
C32A P2 C32B C37B -94(9)
C38B P2 C32B C37B 50.2(19)
C37B C32B C33B C34B 0.0
P2 C32B C33B C34B -167(2)
C32B C33B C34B C35B 0.0
C33B C34B C35B C36B 0.0
C34B C35B C36B C37B 0.0
C35B C36B C37B C32B 0.0
C33B C32B C37B C36B 0.0
P2 C32B C37B C36B 167(2)
N2 P2 C38A C39A 41.1(16)
C32B P2 C38A C39A 158.7(16)
C26 P2 C38A C39A -82.9(14)
C32A P2 C38A C39A 165.4(14)
C38B P2 C38A C39A -12(7)
N2 P2 C38A C43A -137.0(15)
C32B P2 C38A C43A -19.3(18)
C26 P2 C38A C43A 99.0(16)
C32A P2 C38A C43A -13(2)
C38B P2 C38A C43A 170(9)
C43A C38A C39A C40A 0.0
P2 C38A C39A C40A -178.2(19)
C38A C39A C40A C41A 0.0
C39A C40A C41A C42A 0.0
C40A C41A C42A C43A 0.0
C41A C42A C43A C38A 0.0
C39A C38A C43A C42A 0.0
P2 C38A C43A C42A 178(2)
C43B C38B C39B C40B 0.0
P2 C38B C39B C40B -176.8(19)
C38B C39B C40B C41B 0.0
C39B C40B C41B C42B 0.0
C40B C41B C42B C43B 0.0
C41B C42B C43B C38B 0.0
C39B C38B C43B C42B 0.0
P2 C38B C43B C42B 177.0(18)
